data_4122144
loop_
_publ_author_name
'Ye, Heng-Yun'
'Li, Shen-Hui'
'Zhang, Yi'
'Zhou, Lei'
'Deng, Feng'
'Xiong, Ren-Gen'

_publ_section_title
;
 Solid State Molecular Dynamic Investigation of An Inclusion
 Ferroelectric: [(2,6-Diisopropylanilinium)([18]crown-6)]BF4.
;
_journal_issue 28
_journal_name_full 'Journal of the American Chemical Society'
_journal_page_first 10033
_journal_page_last 10040
_journal_paper_doi 10.1021/ja503344b
_journal_volume 136
_journal_year 2014
_chemical_formula_sum 'C24 H44 B F4 N O6'
_chemical_formula_weight 529.41
_chemical_name_systematic
; 
 ? 
;
_space_group_IT_number 33
_symmetry_cell_setting orthorhombic
_symmetry_space_group_name_Hall 'P 2c -2n'
_symmetry_space_group_name_H-M 'P n a 21'
_atom_sites_solution_hydrogens geom
_atom_sites_solution_primary direct
_atom_sites_solution_secondary difmap
_audit_creation_method SHELXL-97
_cell_angle_alpha 90.00
_cell_angle_beta 90.00
_cell_angle_gamma 90.00
_cell_formula_units_Z 8
_cell_length_a 18.757(5)
_cell_length_b 17.392(5)
_cell_length_c 16.703(4)
_cell_measurement_reflns_used 14990
_cell_measurement_temperature 93(2)
_cell_measurement_theta_max 27.5243
_cell_measurement_theta_min 2.4389
_cell_volume 5449(3)
_computing_structure_refinement 'SHELXL-97 (Sheldrick, 1997)'
_computing_structure_solution 'SHELXS-97 (Sheldrick, 1990)'
_diffrn_ambient_temperature 93(2)
_diffrn_measured_fraction_theta_full 0.997
_diffrn_measured_fraction_theta_max 0.997
_diffrn_radiation_monochromator graphite
_diffrn_radiation_source 'fine-focus sealed tube'
_diffrn_radiation_type MoK\a
_diffrn_radiation_wavelength 0.71073
_diffrn_reflns_av_R_equivalents 0.0500
_diffrn_reflns_av_sigmaI/netI 0.0659
_diffrn_reflns_limit_h_max 17
_diffrn_reflns_limit_h_min -24
_diffrn_reflns_limit_k_max 22
_diffrn_reflns_limit_k_min -22
_diffrn_reflns_limit_l_max 21
_diffrn_reflns_limit_l_min -20
_diffrn_reflns_number 38799
_diffrn_reflns_theta_full 27.47
_diffrn_reflns_theta_max 27.47
_diffrn_reflns_theta_min 2.44
_exptl_absorpt_coefficient_mu 0.107
_exptl_absorpt_correction_T_max 1.0000
_exptl_absorpt_correction_T_min 0.8861
_exptl_absorpt_correction_type multi-scan
_exptl_crystal_colour colorless
_exptl_crystal_density_diffrn 1.291
_exptl_crystal_density_method 'not measured'
_exptl_crystal_description block
_exptl_crystal_F_000 2272
_exptl_crystal_size_max 0.35
_exptl_crystal_size_mid 0.30
_exptl_crystal_size_min 0.27
_refine_diff_density_max 0.304
_refine_diff_density_min -0.258
_refine_diff_density_rms 0.045
_refine_ls_abs_structure_details 'Flack H D (1983), Acta Cryst. A39, 876-881'
_refine_ls_abs_structure_Flack 0.2(5)
_refine_ls_extinction_method none
_refine_ls_goodness_of_fit_ref 1.078
_refine_ls_hydrogen_treatment mixed
_refine_ls_matrix_type full
_refine_ls_number_parameters 650
_refine_ls_number_reflns 11146
_refine_ls_number_restraints 1
_refine_ls_restrained_S_all 1.078
_refine_ls_R_factor_all 0.0570
_refine_ls_R_factor_gt 0.0485
_refine_ls_shift/su_max 0.000
_refine_ls_shift/su_mean 0.000
_refine_ls_structure_factor_coef Fsqd
_refine_ls_weighting_details 'calc w=1/[\s^2^(Fo^2^)+(0.0418P)^2^+0.6011P] where P=(Fo^2^+2Fc^2^)/3'
_refine_ls_weighting_scheme calc
_refine_ls_wR_factor_gt 0.1027
_refine_ls_wR_factor_ref 0.1076
_reflns_number_gt 9902
_reflns_number_total 11146
_reflns_threshold_expression >2sigma(I)
_cod_data_source_file ja503344b_si_004.cif
_cod_data_source_block 93K
_cod_depositor_comments
;
The following automatic conversions were performed:

'_symmetry_cell_setting' value 'Orthorhombic' changed to
'orthorhombic' according to
/usr/data/users/saulius/crontab/automatic-downloads/rss-feeds/ACS/lib/dictionaries/cif_core.dic
dictionary named 'cif_core.dic' version 2.4.2 from
2011-04-26.

'_exptl_absorpt_correction_type' value 'Multi-scan'
changed to 'multi-scan' according to
/usr/data/users/saulius/crontab/automatic-downloads/rss-feeds/ACS/lib/dictionaries/cif_core.dic
dictionary named 'cif_core.dic' version 2.4.2 from 2011-04-26.

Automatic conversion script
Id: cif_fix_values 2281 2013-09-26 08:29:07Z andrius 

 Adding full bibliography for 4122142--4122144.cif.
;
_cod_original_cell_volume 5449(2)
_cod_database_code 4122144

loop_
_symmetry_equiv_pos_as_xyz
'x, y, z'
'-x, -y, z+1/2'
'x+1/2, -y+1/2, z'
'-x+1/2, y+1/2, z+1/2'

loop_
_atom_site_label
_atom_site_type_symbol
_atom_site_fract_x
_atom_site_fract_y
_atom_site_fract_z
_atom_site_U_iso_or_equiv
_atom_site_adp_type
_atom_site_occupancy
_atom_site_symmetry_multiplicity
_atom_site_calc_flag
_atom_site_refinement_flags
C1 C 0.07106(12) 0.09208(12) 0.64219(13) 0.0157(4) Uani 1 1 d .
C2 C 0.00706(11) 0.12839(12) 0.66408(13) 0.0151(4) Uani 1 1 d .
C3 C -0.06034(12) 0.09748(13) 0.64821(14) 0.0165(5) Uani 1 1 d .
C4 C -0.06264(12) 0.02548(12) 0.61097(14) 0.0183(5) Uani 1 1 d .
H4A H -0.1074 0.0026 0.5992 0.022 Uiso 1 1 calc R
C5 C -0.00034(12) -0.01276(13) 0.59109(14) 0.0188(5) Uani 1 1 d .
H5A H -0.0030 -0.0623 0.5673 0.023 Uiso 1 1 calc R
C6 C 0.06588(12) 0.01997(12) 0.60529(14) 0.0184(5) Uani 1 1 d .
H6A H 0.1079 -0.0066 0.5899 0.022 Uiso 1 1 calc R
C7 C -0.13031(11) 0.13840(12) 0.66692(14) 0.0184(5) Uani 1 1 d .
H7A H -0.1190 0.1848 0.6999 0.022 Uiso 1 1 calc R
C8 C -0.18144(13) 0.08786(14) 0.71505(16) 0.0255(5) Uani 1 1 d .
H8A H -0.1582 0.0714 0.7647 0.038 Uiso 1 1 calc R
H8B H -0.1944 0.0425 0.6833 0.038 Uiso 1 1 calc R
H8C H -0.2245 0.1172 0.7279 0.038 Uiso 1 1 calc R
C9 C -0.16620(13) 0.16582(14) 0.58923(16) 0.0271(6) Uani 1 1 d .
H9A H -0.1329 0.1982 0.5590 0.041 Uiso 1 1 calc R
H9B H -0.2090 0.1956 0.6024 0.041 Uiso 1 1 calc R
H9C H -0.1796 0.1212 0.5568 0.041 Uiso 1 1 calc R
C10 C 0.14449(11) 0.12673(12) 0.65676(15) 0.0190(5) Uani 1 1 d .
H10A H 0.1379 0.1775 0.6840 0.023 Uiso 1 1 calc R
C11 C 0.18895(12) 0.07488(14) 0.71246(15) 0.0237(5) Uani 1 1 d .
H11A H 0.1629 0.0665 0.7626 0.036 Uiso 1 1 calc R
H11B H 0.2347 0.0998 0.7240 0.036 Uiso 1 1 calc R
H11C H 0.1975 0.0253 0.6862 0.036 Uiso 1 1 calc R
C12 C 0.18426(13) 0.14084(14) 0.57790(15) 0.0256(5) Uani 1 1 d .
H12A H 0.1555 0.1741 0.5433 0.038 Uiso 1 1 calc R
H12B H 0.1927 0.0916 0.5509 0.038 Uiso 1 1 calc R
H12C H 0.2300 0.1658 0.5891 0.038 Uiso 1 1 calc R
N1 N 0.01237(9) 0.20337(10) 0.70436(11) 0.0147(4) Uani 1 1 d .
H1A H -0.0268 0.2249 0.7254 0.022 Uiso 1 1 d R
H1B H 0.0294 0.2372 0.6687 0.022 Uiso 1 1 d R
H1C H 0.0431 0.1993 0.7454 0.022 Uiso 1 1 d R
C13 C 0.15695(12) 0.25080(14) 0.85706(14) 0.0222(5) Uani 1 1 d .
H13A H 0.2010 0.2269 0.8359 0.027 Uiso 1 1 calc R
H13B H 0.1632 0.2596 0.9152 0.027 Uiso 1 1 calc R
C14 C 0.14298(13) 0.32548(14) 0.81524(15) 0.0236(5) Uani 1 1 d .
H14A H 0.0978 0.3482 0.8348 0.028 Uiso 1 1 calc R
H14B H 0.1821 0.3622 0.8264 0.028 Uiso 1 1 calc R
C15 C 0.11960(13) 0.37882(13) 0.68744(15) 0.0243(5) Uani 1 1 d .
H15A H 0.1562 0.4191 0.6956 0.029 Uiso 1 1 calc R
H15B H 0.0732 0.3989 0.7066 0.029 Uiso 1 1 calc R
C16 C 0.11461(13) 0.35833(13) 0.59953(15) 0.0226(5) Uani 1 1 d .
H16A H 0.1072 0.4058 0.5680 0.027 Uiso 1 1 calc R
H16B H 0.1602 0.3350 0.5821 0.027 Uiso 1 1 calc R
C17 C -0.00382(12) 0.33883(13) 0.54410(14) 0.0201(5) Uani 1 1 d .
H17A H -0.0337 0.2971 0.5217 0.024 Uiso 1 1 calc R
H17B H 0.0129 0.3710 0.4989 0.024 Uiso 1 1 calc R
C18 C -0.04860(13) 0.38727(13) 0.59895(15) 0.0216(5) Uani 1 1 d .
H18A H -0.0194 0.4291 0.6222 0.026 Uiso 1 1 calc R
H18B H -0.0884 0.4108 0.5686 0.026 Uiso 1 1 calc R
C19 C -0.10522(13) 0.38343(13) 0.72502(15) 0.0231(5) Uani 1 1 d .
H19A H -0.1398 0.4213 0.7037 0.028 Uiso 1 1 calc R
H19B H -0.0668 0.4118 0.7529 0.028 Uiso 1 1 calc R
C20 C -0.14188(13) 0.33042(14) 0.78262(15) 0.0234(5) Uani 1 1 d .
H20A H -0.1651 0.3607 0.8255 0.028 Uiso 1 1 calc R
H20B H -0.1791 0.3006 0.7543 0.028 Uiso 1 1 calc R
C21 C -0.12320(13) 0.22942(14) 0.87438(15) 0.0241(5) Uani 1 1 d .
H21A H -0.1586 0.1957 0.8479 0.029 Uiso 1 1 calc R
H21B H -0.1481 0.2601 0.9158 0.029 Uiso 1 1 calc R
C22 C -0.06558(13) 0.18169(14) 0.91225(15) 0.0246(5) Uani 1 1 d .
H22A H -0.0289 0.2154 0.9364 0.030 Uiso 1 1 calc R
H22B H -0.0860 0.1489 0.9550 0.030 Uiso 1 1 calc R
C23 C 0.02670(13) 0.09239(13) 0.87596(15) 0.0227(5) Uani 1 1 d .
H23A H 0.0419 0.0587 0.8313 0.027 Uiso 1 1 calc R
H23B H 0.0132 0.0589 0.9214 0.027 Uiso 1 1 calc R
C24 C 0.08912(13) 0.14166(13) 0.90103(14) 0.0228(5) Uani 1 1 d .
H24A H 0.0803 0.1640 0.9546 0.027 Uiso 1 1 calc R
H24B H 0.1330 0.1102 0.9037 0.027 Uiso 1 1 calc R
O1 O 0.05710(8) 0.30542(8) 0.58347(10) 0.0184(3) Uani 1 1 d .
O2 O -0.07596(8) 0.33958(8) 0.66101(10) 0.0192(3) Uani 1 1 d .
O3 O -0.09071(8) 0.27937(9) 0.81663(10) 0.0221(4) Uani 1 1 d .
O4 O -0.03454(8) 0.13494(9) 0.85123(9) 0.0208(3) Uani 1 1 d .
O5 O 0.09721(8) 0.20128(9) 0.84330(10) 0.0207(4) Uani 1 1 d .
O6 O 0.13833(9) 0.31133(9) 0.73098(10) 0.0213(4) Uani 1 1 d .
C25 C 0.50932(11) 0.13157(12) 0.32503(13) 0.0144(4) Uani 1 1 d .
C26 C 0.57747(12) 0.10262(12) 0.34072(13) 0.0160(4) Uani 1 1 d .
C27 C 0.58132(12) 0.03127(12) 0.37935(14) 0.0181(5) Uani 1 1 d .
H27A H 0.6267 0.0102 0.3919 0.022 Uiso 1 1 calc R
C28 C 0.52021(12) -0.00920(13) 0.39960(14) 0.0201(5) Uani 1 1 d .
H28A H 0.5241 -0.0583 0.4241 0.024 Uiso 1 1 calc R
C29 C 0.45343(12) 0.02191(12) 0.38420(14) 0.0184(5) Uani 1 1 d .
H29A H 0.4119 -0.0057 0.3995 0.022 Uiso 1 1 calc R
C30 C 0.44633(12) 0.09347(12) 0.34642(13) 0.0155(4) Uani 1 1 d .
C31 C 0.64643(12) 0.14463(13) 0.32097(15) 0.0194(5) Uani 1 1 d .
H31A H 0.6341 0.1898 0.2866 0.023 Uiso 1 1 calc R
C32 C 0.68185(13) 0.17527(14) 0.39735(15) 0.0254(5) Uani 1 1 d .
H32A H 0.6479 0.2075 0.4267 0.038 Uiso 1 1 calc R
H32B H 0.7238 0.2059 0.3830 0.038 Uiso 1 1 calc R
H32C H 0.6965 0.1320 0.4311 0.038 Uiso 1 1 calc R
C33 C 0.69803(13) 0.09339(15) 0.27366(15) 0.0259(5) Uani 1 1 d .
H33A H 0.6743 0.0744 0.2253 0.039 Uiso 1 1 calc R
H33B H 0.7126 0.0497 0.3070 0.039 Uiso 1 1 calc R
H33C H 0.7402 0.1233 0.2585 0.039 Uiso 1 1 calc R
C34 C 0.37190(12) 0.12455(13) 0.33054(14) 0.0188(5) Uani 1 1 d .
H34A H 0.3769 0.1748 0.3020 0.023 Uiso 1 1 calc R
C35 C 0.33092(13) 0.13912(14) 0.40861(16) 0.0261(5) Uani 1 1 d .
H35A H 0.3580 0.1747 0.4424 0.039 Uiso 1 1 calc R
H35B H 0.3243 0.0904 0.4371 0.039 Uiso 1 1 calc R
H35C H 0.2843 0.1615 0.3962 0.039 Uiso 1 1 calc R
C36 C 0.32986(13) 0.06996(14) 0.27613(15) 0.0246(5) Uani 1 1 d .
H36A H 0.3568 0.0608 0.2268 0.037 Uiso 1 1 calc R
H36B H 0.2837 0.0931 0.2629 0.037 Uiso 1 1 calc R
H36C H 0.3222 0.0210 0.3039 0.037 Uiso 1 1 calc R
N2 N 0.50267(9) 0.20637(10) 0.28398(11) 0.0149(4) Uani 1 1 d .
H2A H 0.4692 0.2041 0.2456 0.022 Uiso 1 1 d R
H2B H 0.5395 0.2283 0.2584 0.022 Uiso 1 1 d R
H2C H 0.4862 0.2395 0.3208 0.022 Uiso 1 1 d R
C37 C 0.43245(13) 0.13929(13) 0.08443(15) 0.0236(5) Uani 1 1 d .
H37A H 0.4418 0.1642 0.0322 0.028 Uiso 1 1 calc R
H37B H 0.3910 0.1045 0.0785 0.028 Uiso 1 1 calc R
C38 C 0.49756(13) 0.09457(13) 0.11178(15) 0.0236(5) Uani 1 1 d .
H38A H 0.4833 0.0597 0.1558 0.028 Uiso 1 1 calc R
H38B H 0.5145 0.0623 0.0668 0.028 Uiso 1 1 calc R
C39 C 0.64171(13) 0.23756(14) 0.11596(15) 0.0249(5) Uani 1 1 d .
H39A H 0.6779 0.2036 0.1408 0.030 Uiso 1 1 calc R
H39B H 0.6656 0.2697 0.0751 0.030 Uiso 1 1 calc R
C40 C 0.58412(13) 0.19032(14) 0.07807(15) 0.0244(5) Uani 1 1 d .
H40A H 0.5466 0.2242 0.0559 0.029 Uiso 1 1 calc R
H40B H 0.6040 0.1590 0.0339 0.029 Uiso 1 1 calc R
C41 C 0.66118(13) 0.33351(13) 0.21368(15) 0.0225(5) Uani 1 1 d .
H41A H 0.6878 0.3630 0.1727 0.027 Uiso 1 1 calc R
H41B H 0.6956 0.3015 0.2438 0.027 Uiso 1 1 calc R
C42 C 0.62372(13) 0.38784(13) 0.26976(15) 0.0225(5) Uani 1 1 d .
H42A H 0.6587 0.4233 0.2944 0.027 Uiso 1 1 calc R
H42B H 0.5885 0.4189 0.2397 0.027 Uiso 1 1 calc R
C43 C 0.55929(13) 0.39370(13) 0.39046(14) 0.0205(5) Uani 1 1 d .
H43A H 0.5315 0.4355 0.3651 0.025 Uiso 1 1 calc R
H43B H 0.5980 0.4171 0.4225 0.025 Uiso 1 1 calc R
C44 C 0.51151(12) 0.34589(13) 0.44369(15) 0.0204(5) Uani 1 1 d .
H44A H 0.5403 0.3047 0.4687 0.025 Uiso 1 1 calc R
H44B H 0.4928 0.3789 0.4872 0.025 Uiso 1 1 calc R
C45 C 0.39712(12) 0.36443(13) 0.37976(15) 0.0223(5) Uani 1 1 d .
H45A H 0.4043 0.4136 0.4085 0.027 Uiso 1 1 calc R
H45B H 0.3505 0.3432 0.3964 0.027 Uiso 1 1 calc R
C46 C 0.39581(13) 0.37960(13) 0.29097(16) 0.0246(5) Uani 1 1 d .
H46A H 0.3611 0.4208 0.2786 0.030 Uiso 1 1 calc R
H46B H 0.4435 0.3965 0.2726 0.030 Uiso 1 1 calc R
C47 C 0.37052(13) 0.32033(14) 0.16622(15) 0.0235(5) Uani 1 1 d .
H47A H 0.4152 0.3428 0.1450 0.028 Uiso 1 1 calc R
H47B H 0.3308 0.3557 0.1534 0.028 Uiso 1 1 calc R
C48 C 0.35738(13) 0.24309(14) 0.12867(15) 0.0240(5) Uani 1 1 d .
H48A H 0.3141 0.2193 0.1519 0.029 Uiso 1 1 calc R
H48B H 0.3502 0.2488 0.0702 0.029 Uiso 1 1 calc R
O7 O 0.55476(8) 0.14136(9) 0.13855(10) 0.0213(4) Uani 1 1 d .
O8 O 0.60923(8) 0.28550(9) 0.17590(10) 0.0218(4) Uani 1 1 d .
O9 O 0.58843(8) 0.34455(9) 0.33071(10) 0.0194(3) Uani 1 1 d .
O10 O 0.45264(8) 0.31151(9) 0.40222(10) 0.0188(3) Uani 1 1 d .
O11 O 0.37588(9) 0.31033(9) 0.25113(10) 0.0211(4) Uani 1 1 d .
O12 O 0.41847(8) 0.19586(9) 0.14426(10) 0.0219(4) Uani 1 1 d .
B1 B 0.74878(15) 0.95352(12) 0.49899(19) 0.0210(5) Uani 1 1 d .
F1 F 0.79961(8) 0.91514(9) 0.54346(10) 0.0364(4) Uani 1 1 d .
F2 F 0.70535(8) 0.99651(9) 0.54910(11) 0.0448(5) Uani 1 1 d .
F3 F 0.70728(9) 0.90108(10) 0.45776(11) 0.0481(5) Uani 1 1 d .
F4 F 0.78279(10) 1.00164(10) 0.44489(11) 0.0500(5) Uani 1 1 d .
B2 B 0.24794(16) 0.91946(13) 0.4933(2) 0.0233(5) Uani 1 1 d .
F5 F 0.23809(9) 0.83999(7) 0.49134(11) 0.0374(4) Uani 1 1 d .
F6 F 0.24484(11) 0.94425(10) 0.57120(10) 0.0539(5) Uani 1 1 d .
F7 F 0.19486(11) 0.95549(11) 0.45033(15) 0.0771(7) Uani 1 1 d .
F8 F 0.31352(9) 0.93678(9) 0.46201(12) 0.0500(5) Uani 1 1 d .

loop_
_atom_site_aniso_label
_atom_site_aniso_U_11
_atom_site_aniso_U_22
_atom_site_aniso_U_33
_atom_site_aniso_U_23
_atom_site_aniso_U_13
_atom_site_aniso_U_12
C1 0.0179(11) 0.0156(10) 0.0136(11) 0.0018(8) -0.0007(9) -0.0007(8)
C2 0.0208(12) 0.0113(10) 0.0131(11) -0.0009(8) -0.0003(9) -0.0013(8)
C3 0.0178(12) 0.0189(10) 0.0128(11) 0.0014(9) 0.0010(9) -0.0004(8)
C4 0.0218(12) 0.0153(10) 0.0177(11) 0.0006(9) -0.0014(9) -0.0053(8)
C5 0.0261(12) 0.0146(10) 0.0157(12) -0.0006(9) -0.0021(9) -0.0002(9)
C6 0.0241(12) 0.0144(10) 0.0166(11) 0.0011(9) -0.0004(9) 0.0028(8)
C7 0.0167(12) 0.0179(10) 0.0205(12) -0.0027(9) 0.0007(9) 0.0003(8)
C8 0.0219(13) 0.0257(12) 0.0290(14) -0.0015(10) 0.0068(11) -0.0023(10)
C9 0.0225(13) 0.0266(12) 0.0322(14) 0.0055(11) -0.0026(11) 0.0014(10)
C10 0.0177(12) 0.0151(10) 0.0242(13) -0.0032(9) -0.0025(10) -0.0007(8)
C11 0.0210(13) 0.0246(12) 0.0256(13) -0.0025(10) -0.0041(10) 0.0021(9)
C12 0.0242(13) 0.0244(12) 0.0282(14) 0.0012(10) 0.0038(11) -0.0028(10)
N1 0.0170(9) 0.0133(8) 0.0137(9) -0.0007(7) -0.0006(7) -0.0004(7)
C13 0.0181(12) 0.0290(12) 0.0193(12) -0.0055(10) -0.0024(9) -0.0018(10)
C14 0.0250(13) 0.0262(12) 0.0197(12) -0.0085(10) 0.0013(10) -0.0064(10)
C15 0.0249(13) 0.0155(11) 0.0324(14) -0.0005(9) -0.0017(11) -0.0029(9)
C16 0.0203(12) 0.0219(11) 0.0256(13) 0.0042(10) 0.0002(10) -0.0055(9)
C17 0.0239(13) 0.0217(11) 0.0147(12) 0.0022(9) -0.0022(10) 0.0003(9)
C18 0.0264(13) 0.0153(10) 0.0231(13) 0.0019(9) -0.0023(10) 0.0011(9)
C19 0.0260(13) 0.0206(11) 0.0228(13) -0.0040(9) 0.0029(10) 0.0067(9)
C20 0.0210(13) 0.0246(12) 0.0246(13) -0.0031(10) 0.0056(10) 0.0059(10)
C21 0.0250(13) 0.0304(13) 0.0171(12) -0.0020(10) 0.0054(10) -0.0013(10)
C22 0.0282(14) 0.0282(12) 0.0174(12) -0.0025(10) 0.0049(10) 0.0019(10)
C23 0.0322(14) 0.0179(11) 0.0180(11) 0.0041(9) 0.0001(10) 0.0018(9)
C24 0.0296(14) 0.0226(11) 0.0162(12) 0.0017(9) -0.0025(10) 0.0050(10)
O1 0.0182(8) 0.0163(7) 0.0206(9) 0.0019(7) -0.0012(7) -0.0028(6)
O2 0.0260(9) 0.0140(7) 0.0177(9) 0.0001(6) 0.0050(7) 0.0014(6)
O3 0.0217(9) 0.0248(8) 0.0196(9) 0.0014(7) 0.0040(7) 0.0022(7)
O4 0.0243(9) 0.0228(8) 0.0153(8) -0.0007(7) 0.0020(7) -0.0021(7)
O5 0.0206(9) 0.0234(8) 0.0181(9) 0.0038(7) -0.0049(7) -0.0046(6)
O6 0.0282(9) 0.0168(8) 0.0188(9) -0.0023(6) -0.0007(7) -0.0017(7)
C25 0.0204(12) 0.0114(10) 0.0113(11) 0.0011(8) -0.0008(8) 0.0008(8)
C26 0.0205(12) 0.0152(10) 0.0124(11) -0.0007(8) 0.0006(9) 0.0016(8)
C27 0.0231(12) 0.0180(10) 0.0133(11) 0.0018(9) 0.0009(9) 0.0044(9)
C28 0.0272(13) 0.0172(10) 0.0161(12) 0.0038(9) 0.0014(10) 0.0021(9)
C29 0.0207(12) 0.0164(10) 0.0180(12) 0.0022(9) 0.0035(9) -0.0027(8)
C30 0.0193(12) 0.0138(10) 0.0134(11) -0.0011(8) -0.0008(9) 0.0000(8)
C31 0.0164(12) 0.0195(11) 0.0222(13) 0.0021(9) -0.0014(9) 0.0027(9)
C32 0.0231(13) 0.0258(12) 0.0272(14) -0.0023(10) -0.0048(10) 0.0006(10)
C33 0.0210(13) 0.0313(13) 0.0253(13) 0.0036(11) 0.0078(11) 0.0029(10)
C34 0.0208(12) 0.0160(10) 0.0195(12) 0.0008(9) -0.0001(9) -0.0013(9)
C35 0.0224(13) 0.0259(12) 0.0299(14) 0.0002(11) 0.0045(11) 0.0035(10)
C36 0.0216(13) 0.0242(12) 0.0281(13) 0.0010(10) -0.0049(11) -0.0020(9)
N2 0.0173(10) 0.0127(8) 0.0149(9) 0.0012(7) -0.0013(7) 0.0009(7)
C37 0.0286(14) 0.0252(12) 0.0169(12) -0.0042(10) -0.0040(10) -0.0025(10)
C38 0.0340(14) 0.0169(10) 0.0200(12) -0.0021(9) -0.0014(10) 0.0006(10)
C39 0.0262(14) 0.0302(12) 0.0182(12) 0.0006(10) 0.0065(10) 0.0005(10)
C40 0.0270(14) 0.0305(13) 0.0155(12) 0.0022(10) 0.0040(10) 0.0009(10)
C41 0.0233(13) 0.0226(11) 0.0218(12) 0.0011(10) 0.0023(10) -0.0037(9)
C42 0.0254(13) 0.0173(11) 0.0249(13) 0.0043(9) 0.0052(10) -0.0015(9)
C43 0.0262(13) 0.0169(10) 0.0186(13) -0.0058(9) -0.0007(9) -0.0006(9)
C44 0.0207(13) 0.0226(11) 0.0180(12) -0.0023(10) -0.0020(10) 0.0003(9)
C45 0.0197(12) 0.0206(11) 0.0266(13) -0.0029(10) 0.0002(10) 0.0049(9)
C46 0.0214(13) 0.0176(11) 0.0348(14) 0.0014(10) -0.0069(11) 0.0025(9)
C47 0.0247(13) 0.0246(12) 0.0213(13) 0.0068(10) 0.0000(10) 0.0041(9)
C48 0.0209(13) 0.0291(12) 0.0219(13) 0.0019(10) -0.0040(10) 0.0052(10)
O7 0.0239(9) 0.0228(8) 0.0173(8) 0.0026(7) -0.0011(7) 0.0013(6)
O8 0.0204(9) 0.0243(8) 0.0209(9) -0.0017(7) 0.0031(7) -0.0015(7)
O9 0.0235(9) 0.0155(7) 0.0193(9) 0.0015(6) 0.0046(7) -0.0017(6)
O10 0.0191(8) 0.0175(8) 0.0197(9) -0.0013(6) -0.0011(7) 0.0021(6)
O11 0.0261(9) 0.0190(8) 0.0184(9) 0.0036(7) -0.0028(7) -0.0001(7)
O12 0.0235(9) 0.0234(8) 0.0189(9) -0.0021(7) -0.0055(7) 0.0052(7)
B1 0.0222(14) 0.0172(10) 0.0235(12) -0.0026(12) -0.0019(10) 0.0022(11)
F1 0.0381(9) 0.0401(9) 0.0311(9) 0.0078(7) -0.0097(7) 0.0090(7)
F2 0.0394(10) 0.0382(9) 0.0568(12) -0.0167(9) 0.0138(9) 0.0059(8)
F3 0.0450(11) 0.0514(11) 0.0477(11) -0.0229(9) -0.0132(8) -0.0072(8)
F4 0.0602(12) 0.0398(10) 0.0500(12) 0.0231(8) 0.0154(9) 0.0053(8)
B2 0.0239(15) 0.0188(10) 0.0271(12) -0.0006(13) 0.0031(11) -0.0010(11)
F5 0.0438(10) 0.0221(6) 0.0462(9) -0.0034(8) 0.0019(7) -0.0050(7)
F6 0.0865(15) 0.0392(9) 0.0359(9) -0.0136(8) 0.0255(9) -0.0066(9)
F7 0.0737(15) 0.0485(11) 0.1091(19) 0.0137(12) -0.0525(14) 0.0067(10)
F8 0.0481(11) 0.0393(9) 0.0626(12) -0.0008(9) 0.0321(9) -0.0118(8)

loop_
_atom_type_symbol
_atom_type_description
_atom_type_scat_dispersion_real
_atom_type_scat_dispersion_imag
_atom_type_scat_source
C C 0.0033 0.0016 'International Tables Vol C Tables 4.2.6.8 and 6.1.1.4'
H H 0.0000 0.0000 'International Tables Vol C Tables 4.2.6.8 and 6.1.1.4'
N N 0.0061 0.0033 'International Tables Vol C Tables 4.2.6.8 and 6.1.1.4'
O O 0.0106 0.0060 'International Tables Vol C Tables 4.2.6.8 and 6.1.1.4'
B B 0.0013 0.0007 'International Tables Vol C Tables 4.2.6.8 and 6.1.1.4'
F F 0.0171 0.0103 'International Tables Vol C Tables 4.2.6.8 and 6.1.1.4'

loop_
_geom_angle_atom_site_label_1
_geom_angle_atom_site_label_2
_geom_angle_atom_site_label_3
_geom_angle
C6 C1 C2 117.2(2)
C6 C1 C10 119.2(2)
C2 C1 C10 123.59(19)
C3 C2 C1 123.4(2)
C3 C2 N1 119.25(19)
C1 C2 N1 117.38(18)
C4 C3 C2 117.1(2)
C4 C3 C7 118.8(2)
C2 C3 C7 124.0(2)
C5 C4 C3 120.7(2)
C5 C4 H4A 119.7
C3 C4 H4A 119.7
C4 C5 C6 121.2(2)
C4 C5 H5A 119.4
C6 C5 H5A 119.4
C5 C6 C1 120.3(2)
C5 C6 H6A 119.8
C1 C6 H6A 119.8
C3 C7 C8 112.28(19)
C3 C7 C9 110.40(19)
C8 C7 C9 110.32(19)
C3 C7 H7A 107.9
C8 C7 H7A 107.9
C9 C7 H7A 107.9
C7 C8 H8A 109.5
C7 C8 H8B 109.5
H8A C8 H8B 109.5
C7 C8 H8C 109.5
H8A C8 H8C 109.5
H8B C8 H8C 109.5
C7 C9 H9A 109.5
C7 C9 H9B 109.5
H9A C9 H9B 109.5
C7 C9 H9C 109.5
H9A C9 H9C 109.5
H9B C9 H9C 109.5
C1 C10 C12 111.47(19)
C1 C10 C11 110.76(19)
C12 C10 C11 110.42(19)
C1 C10 H10A 108.0
C12 C10 H10A 108.0
C11 C10 H10A 108.0
C10 C11 H11A 109.5
C10 C11 H11B 109.5
H11A C11 H11B 109.5
C10 C11 H11C 109.5
H11A C11 H11C 109.5
H11B C11 H11C 109.5
C10 C12 H12A 109.5
C10 C12 H12B 109.5
H12A C12 H12B 109.5
C10 C12 H12C 109.5
H12A C12 H12C 109.5
H12B C12 H12C 109.5
C2 N1 H1A 119.6
C2 N1 H1B 107.6
H1A N1 H1B 106.2
C2 N1 H1C 108.8
H1A N1 H1C 105.1
H1B N1 H1C 109.3
O5 C13 C14 108.05(19)
O5 C13 H13A 110.1
C14 C13 H13A 110.1
O5 C13 H13B 110.1
C14 C13 H13B 110.1
H13A C13 H13B 108.4
O6 C14 C13 108.66(19)
O6 C14 H14A 110.0
C13 C14 H14A 110.0
O6 C14 H14B 110.0
C13 C14 H14B 110.0
H14A C14 H14B 108.3
O6 C15 C16 108.44(19)
O6 C15 H15A 110.0
C16 C15 H15A 110.0
O6 C15 H15B 110.0
C16 C15 H15B 110.0
H15A C15 H15B 108.4
O1 C16 C15 112.12(19)
O1 C16 H16A 109.2
C15 C16 H16A 109.2
O1 C16 H16B 109.2
C15 C16 H16B 109.2
H16A C16 H16B 107.9
O1 C17 C18 113.04(19)
O1 C17 H17A 109.0
C18 C17 H17A 109.0
O1 C17 H17B 109.0
C18 C17 H17B 109.0
H17A C17 H17B 107.8
O2 C18 C17 108.61(18)
O2 C18 H18A 110.0
C17 C18 H18A 110.0
O2 C18 H18B 110.0
C17 C18 H18B 110.0
H18A C18 H18B 108.3
O2 C19 C20 109.23(19)
O2 C19 H19A 109.8
C20 C19 H19A 109.8
O2 C19 H19B 109.8
C20 C19 H19B 109.8
H19A C19 H19B 108.3
O3 C20 C19 109.26(19)
O3 C20 H20A 109.8
C19 C20 H20A 109.8
O3 C20 H20B 109.8
C19 C20 H20B 109.8
H20A C20 H20B 108.3
O3 C21 C22 108.20(19)
O3 C21 H21A 110.1
C22 C21 H21A 110.1
O3 C21 H21B 110.1
C22 C21 H21B 110.1
H21A C21 H21B 108.4
O4 C22 C21 107.9(2)
O4 C22 H22A 110.1
C21 C22 H22A 110.1
O4 C22 H22B 110.1
C21 C22 H22B 110.1
H22A C22 H22B 108.4
O4 C23 C24 114.20(19)
O4 C23 H23A 108.7
C24 C23 H23A 108.7
O4 C23 H23B 108.7
C24 C23 H23B 108.7
H23A C23 H23B 107.6
O5 C24 C23 107.94(19)
O5 C24 H24A 110.1
C23 C24 H24A 110.1
O5 C24 H24B 110.1
C23 C24 H24B 110.1
H24A C24 H24B 108.4
C17 O1 C16 114.86(17)
C17 O1 O4 109.42(12)
C16 O1 O4 114.59(13)
C19 O2 C18 111.95(17)
C19 O2 O5 92.88(13)
C18 O2 O5 118.93(13)
C20 O3 C21 111.05(17)
C20 O3 O6 115.67(13)
C21 O3 O6 133.23(13)
C23 O4 C22 114.64(18)
C23 O4 O1 104.89(12)
C22 O4 O1 113.04(13)
C24 O5 C13 114.37(18)
C24 O5 O2 133.24(13)
C13 O5 O2 108.24(13)
C15 O6 C14 112.03(18)
C15 O6 O3 91.62(13)
C14 O6 O3 76.70(12)
C26 C25 C30 123.5(2)
C26 C25 N2 118.80(18)
C30 C25 N2 117.66(18)
C25 C26 C27 116.9(2)
C25 C26 C31 124.29(19)
C27 C26 C31 118.8(2)
C28 C27 C26 121.3(2)
C28 C27 H27A 119.4
C26 C27 H27A 119.4
C27 C28 C29 120.2(2)
C27 C28 H28A 119.9
C29 C28 H28A 119.9
C28 C29 C30 121.0(2)
C28 C29 H29A 119.5
C30 C29 H29A 119.5
C25 C30 C29 117.0(2)
C25 C30 C34 124.2(2)
C29 C30 C34 118.8(2)
C26 C31 C32 110.8(2)
C26 C31 C33 111.65(19)
C32 C31 C33 110.90(19)
C26 C31 H31A 107.8
C32 C31 H31A 107.8
C33 C31 H31A 107.8
C31 C32 H32A 109.5
C31 C32 H32B 109.5
H32A C32 H32B 109.5
C31 C32 H32C 109.5
H32A C32 H32C 109.5
H32B C32 H32C 109.5
C31 C33 H33A 109.5
C31 C33 H33B 109.5
H33A C33 H33B 109.5
C31 C33 H33C 109.5
H33A C33 H33C 109.5
H33B C33 H33C 109.5
C30 C34 C36 110.83(19)
C30 C34 C35 111.73(19)
C36 C34 C35 110.4(2)
C30 C34 H34A 107.9
C36 C34 H34A 107.9
C35 C34 H34A 107.9
C34 C35 H35A 109.5
C34 C35 H35B 109.5
H35A C35 H35B 109.5
C34 C35 H35C 109.5
H35A C35 H35C 109.5
H35B C35 H35C 109.5
C34 C36 H36A 109.5
C34 C36 H36B 109.5
H36A C36 H36B 109.5
C34 C36 H36C 109.5
H36A C36 H36C 109.5
H36B C36 H36C 109.5
C25 N2 H2A 110.6
C25 N2 H2B 122.1
H2A N2 H2B 102.4
C25 N2 H2C 106.1
H2A N2 H2C 106.1
H2B N2 H2C 108.6
O12 C37 C38 106.87(19)
O12 C37 H37A 110.3
C38 C37 H37A 110.3
O12 C37 H37B 110.3
C38 C37 H37B 110.3
H37A C37 H37B 108.6
O7 C38 C37 114.16(19)
O7 C38 H38A 108.7
C37 C38 H38A 108.7
O7 C38 H38B 108.7
C37 C38 H38B 108.7
H38A C38 H38B 107.6
O8 C39 C40 107.9(2)
O8 C39 H39A 110.1
C40 C39 H39A 110.1
O8 C39 H39B 110.1
C40 C39 H39B 110.1
H39A C39 H39B 108.4
O7 C40 C39 107.8(2)
O7 C40 H40A 110.1
C39 C40 H40A 110.1
O7 C40 H40B 110.1
C39 C40 H40B 110.1
H40A C40 H40B 108.5
O8 C41 C42 108.86(19)
O8 C41 H41A 109.9
C42 C41 H41A 109.9
O8 C41 H41B 109.9
C42 C41 H41B 109.9
H41A C41 H41B 108.3
O9 C42 C41 109.21(18)
O9 C42 H42A 109.8
C41 C42 H42A 109.8
O9 C42 H42B 109.8
C41 C42 H42B 109.8
H42A C42 H42B 108.3
O9 C43 C44 108.05(18)
O9 C43 H43A 110.1
C44 C43 H43A 110.1
O9 C43 H43B 110.1
C44 C43 H43B 110.1
H43A C43 H43B 108.4
O10 C44 C43 113.68(19)
O10 C44 H44A 108.8
C43 C44 H44A 108.8
O10 C44 H44B 108.8
C43 C44 H44B 108.8
H44A C44 H44B 107.7
O10 C45 C46 112.36(19)
O10 C45 H45A 109.1
C46 C45 H45A 109.1
O10 C45 H45B 109.1
C46 C45 H45B 109.1
H45A C45 H45B 107.9
O11 C46 C45 108.39(19)
O11 C46 H46A 110.0
C45 C46 H46A 110.0
O11 C46 H46B 110.0
C45 C46 H46B 110.0
H46A C46 H46B 108.4
O11 C47 C48 108.4(2)
O11 C47 H47A 110.0
C48 C47 H47A 110.0
O11 C47 H47B 110.0
C48 C47 H47B 110.0
H47A C47 H47B 108.4
O12 C48 C47 107.78(19)
O12 C48 H48A 110.2
C47 C48 H48A 110.2
O12 C48 H48B 110.2
C47 C48 H48B 110.2
H48A C48 H48B 108.5
C38 O7 C40 114.19(18)
C38 O7 O10 106.86(13)
C40 O7 O10 111.69(13)
C41 O8 C39 110.92(17)
C41 O8 O11 118.40(12)
C39 O8 O11 130.64(13)
C43 O9 C42 111.17(17)
C43 O9 O12 119.18(12)
C42 O9 O12 96.92(13)
C44 O10 C45 114.60(17)
C44 O10 O7 109.53(12)
C45 O10 O7 112.18(13)
C46 O11 C47 112.20(18)
C46 O11 O8 87.54(13)
C47 O11 O8 78.85(13)
C37 O12 C48 114.51(18)
C37 O12 O9 130.98(13)
C48 O12 O9 108.46(13)
F1 B1 F3 109.75(18)
F1 B1 F2 110.0(2)
F3 B1 F2 109.0(2)
F1 B1 F4 108.9(2)
F3 B1 F4 109.4(2)
F2 B1 F4 109.76(17)
F8 B2 F6 109.3(2)
F8 B2 F7 110.4(2)
F6 B2 F7 108.7(2)
F8 B2 F5 109.1(2)
F6 B2 F5 109.2(2)
F7 B2 F5 110.0(2)

loop_
_geom_bond_atom_site_label_1
_geom_bond_atom_site_label_2
_geom_bond_distance
C1 C6 1.401(3)
C1 C2 1.405(3)
C1 C10 1.523(3)
C2 C3 1.399(3)
C2 N1 1.471(3)
C3 C4 1.399(3)
C3 C7 1.525(3)
C4 C5 1.385(3)
C4 H4A 0.9500
C5 C6 1.387(3)
C5 H5A 0.9500
C6 H6A 0.9500
C7 C8 1.529(3)
C7 C9 1.538(3)
C7 H7A 1.0000
C8 H8A 0.9800
C8 H8B 0.9800
C8 H8C 0.9800
C9 H9A 0.9800
C9 H9B 0.9800
C9 H9C 0.9800
C10 C12 1.534(3)
C10 C11 1.541(3)
C10 H10A 1.0000
C11 H11A 0.9800
C11 H11B 0.9800
C11 H11C 0.9800
C12 H12A 0.9800
C12 H12B 0.9800
C12 H12C 0.9800
N1 H1A 0.8969
N1 H1B 0.8962
N1 H1C 0.8986
C13 O5 1.432(3)
C13 C14 1.498(3)
C13 H13A 0.9900
C13 H13B 0.9900
C14 O6 1.431(3)
C14 H14A 0.9900
C14 H14B 0.9900
C15 O6 1.425(3)
C15 C16 1.514(3)
C15 H15A 0.9900
C15 H15B 0.9900
C16 O1 1.443(3)
C16 H16A 0.9900
C16 H16B 0.9900
C17 O1 1.441(3)
C17 C18 1.501(3)
C17 H17A 0.9900
C17 H17B 0.9900
C18 O2 1.423(3)
C18 H18A 0.9900
C18 H18B 0.9900
C19 O2 1.423(3)
C19 C20 1.500(3)
C19 H19A 0.9900
C19 H19B 0.9900
C20 O3 1.426(3)
C20 H20A 0.9900
C20 H20B 0.9900
C21 O3 1.434(3)
C21 C22 1.502(3)
C21 H21A 0.9900
C21 H21B 0.9900
C22 O4 1.428(3)
C22 H22A 0.9900
C22 H22B 0.9900
C23 O4 1.427(3)
C23 C24 1.510(3)
C23 H23A 0.9900
C23 H23B 0.9900
C24 O5 1.424(3)
C24 H24A 0.9900
C24 H24B 0.9900
O1 O4 5.634(2)
O2 O5 5.060(2)
O3 O6 4.562(2)
C25 C26 1.399(3)
C25 C30 1.401(3)
C25 N2 1.476(3)
C26 C27 1.400(3)
C26 C31 1.522(3)
C27 C28 1.387(3)
C27 H27A 0.9500
C28 C29 1.389(3)
C28 H28A 0.9500
C29 C30 1.402(3)
C29 H29A 0.9500
C30 C34 1.520(3)
C31 C32 1.534(3)
C31 C33 1.535(3)
C31 H31A 1.0000
C32 H32A 0.9800
C32 H32B 0.9800
C32 H32C 0.9800
C33 H33A 0.9800
C33 H33B 0.9800
C33 H33C 0.9800
C34 C36 1.533(3)
C34 C35 1.535(3)
C34 H34A 1.0000
C35 H35A 0.9800
C35 H35B 0.9800
C35 H35C 0.9800
C36 H36A 0.9800
C36 H36B 0.9800
C36 H36C 0.9800
N2 H2A 0.8978
N2 H2B 0.8972
N2 H2C 0.8976
C37 O12 1.427(3)
C37 C38 1.518(3)
C37 H37A 0.9900
C37 H37B 0.9900
C38 O7 1.419(3)
C38 H38A 0.9900
C38 H38B 0.9900
C39 O8 1.438(3)
C39 C40 1.497(3)
C39 H39A 0.9900
C39 H39B 0.9900
C40 O7 1.431(3)
C40 H40A 0.9900
C40 H40B 0.9900
C41 O8 1.430(3)
C41 C42 1.505(3)
C41 H41A 0.9900
C41 H41B 0.9900
C42 O9 1.429(3)
C42 H42A 0.9900
C42 H42B 0.9900
C43 O9 1.423(3)
C43 C44 1.512(3)
C43 H43A 0.9900
C43 H43B 0.9900
C44 O10 1.434(3)
C44 H44A 0.9900
C44 H44B 0.9900
C45 O10 1.439(3)
C45 C46 1.507(3)
C45 H45A 0.9900
C45 H45B 0.9900
C46 O11 1.426(3)
C46 H46A 0.9900
C46 H46B 0.9900
C47 O11 1.432(3)
C47 C48 1.503(3)
C47 H47A 0.9900
C47 H47B 0.9900
C48 O12 1.434(3)
C48 H48A 0.9900
C48 H48B 0.9900
O7 O10 5.641(2)
O8 O11 4.574(2)
O9 O12 5.153(2)
B1 F1 1.381(3)
B1 F3 1.383(3)
B1 F2 1.387(3)
B1 F4 1.387(3)
B2 F8 1.370(3)
B2 F6 1.371(4)
B2 F7 1.378(3)
B2 F5 1.395(3)

loop_
_geom_hbond_atom_site_label_D
_geom_hbond_atom_site_label_H
_geom_hbond_atom_site_label_A
_geom_hbond_distance_DH
_geom_hbond_distance_HA
_geom_hbond_distance_DA
_geom_hbond_angle_DHA
N1 H1C O5 0.90 1.92 2.814(2) 170.0
N1 H1A O3 0.90 2.16 3.000(2) 156.3
N1 H1B O1 0.90 1.92 2.816(2) 173.1
